data_4348337
loop_
_publ_author_name
'Mart\'inez-Casado, Francisco J'
'Ramos-Riesco, Miguel'
'Rodr\'iguez-Cheda, Jos\'e A'
'Cucinotta, Fabio'
'Matesanz, Emilio'
'Miletto, Ivana'
'Gianotti, Enrica'
'Marchese, Leonardo'
'Mat\<ej, Zden\<ek'

_publ_section_title
;
 Unraveling the Decomposition Process of Lead(II) Acetate: Anhydrous
 Polymorphs, Hydrates, and Byproducts and Room Temperature
 Phosphorescence.
;
_journal_issue 17
_journal_name_full 'Inorganic chemistry'
_journal_page_first 8576
_journal_page_last 8586
_journal_paper_doi 10.1021/acs.inorgchem.6b01116
_journal_volume 55
_journal_year 2016
_chemical_formula_moiety Pb10,(O2C2H3)20
_chemical_formula_sum 'C40 H60 O40 Pb10'
_chemical_formula_weight 3252.78
_chemical_name_common 'Lead(II) acetate. polymorph alpha'
_chemical_name_systematic
; 
 'Lead(II) acetate. alpha polymorph' 
;
_space_group_IT_number 4
_space_group_name_Hall 'P 2yb'
_space_group_name_H-M_alt 'P 1 21 1'
_symmetry_cell_setting monoclinic
_symmetry_space_group_name_H-M 'P 1 21 1'
_atom_sites_solution_hydrogens geom
_atom_sites_solution_primary direct
_atom_sites_solution_secondary difmap
_audit_creation_method SHELXL-97
_cell_angle_alpha 90.00
_cell_angle_beta 99.017(2)
_cell_angle_gamma 90.00
_cell_formula_units_Z 2
_cell_length_a 12.6171(5)
_cell_length_b 7.1137(3)
_cell_length_c 38.2093(12)
_cell_measurement_reflns_used 10377
_cell_measurement_temperature 296(2)
_cell_measurement_theta_max 65.870
_cell_measurement_theta_min 1.0
_cell_volume 3387.1(2)
_computing_cell_refinement 'Bruker SAINT'
_computing_data_collection 'Bruker APEX2'
_computing_data_reduction 'Bruker SAINT'
_computing_molecular_graphics 'Bruker SHELXTL'
_computing_publication_material 'Bruker SHELXTL'
_computing_structure_refinement 'SHELXL-97 (Sheldrick, 2008)'
_computing_structure_solution 'SHELXS-97 (Sheldrick, 2008)'
_diffrn_ambient_temperature 296(2)
_diffrn_measured_fraction_theta_full 0.964
_diffrn_measured_fraction_theta_max 0.964
_diffrn_measurement_device_type 'Bruker APEX-II CCD'
_diffrn_measurement_method '\f and \w scans'
_diffrn_radiation_monochromator graphite
_diffrn_radiation_source 'sealed tube'
_diffrn_radiation_type CuK\a
_diffrn_radiation_wavelength 1.54178
_diffrn_reflns_av_R_equivalents 0.0819
_diffrn_reflns_av_sigmaI/netI 0.0829
_diffrn_reflns_limit_h_max 14
_diffrn_reflns_limit_h_min -13
_diffrn_reflns_limit_k_max 7
_diffrn_reflns_limit_k_min -8
_diffrn_reflns_limit_l_max 23
_diffrn_reflns_limit_l_min -44
_diffrn_reflns_number 37608
_diffrn_reflns_theta_full 65.87
_diffrn_reflns_theta_max 65.87
_diffrn_reflns_theta_min 1.17
_exptl_absorpt_coefficient_mu 48.053
_exptl_absorpt_correction_T_max 0.3266
_exptl_absorpt_correction_T_min 0.0421
_exptl_absorpt_correction_type analytical
_exptl_crystal_colour colorless
_exptl_crystal_density_diffrn 3.189
_exptl_crystal_density_method 'not measured'
_exptl_crystal_description flake
_exptl_crystal_F_000 2880
_exptl_crystal_size_max 0.18
_exptl_crystal_size_mid 0.161
_exptl_crystal_size_min 0.028
_refine_diff_density_max 2.411
_refine_diff_density_min -1.751
_refine_diff_density_rms 0.261
_refine_ls_abs_structure_details 'Flack H D (1983), Acta Cryst. A39, 876-881'
_refine_ls_abs_structure_Flack 0.43(3)
_refine_ls_extinction_method none
_refine_ls_goodness_of_fit_ref 1.028
_refine_ls_hydrogen_treatment noref
_refine_ls_matrix_type full
_refine_ls_number_parameters 720
_refine_ls_number_reflns 10377
_refine_ls_number_restraints 1
_refine_ls_restrained_S_all 1.028
_refine_ls_R_factor_all 0.0626
_refine_ls_R_factor_gt 0.0525
_refine_ls_shift/su_max 0.001
_refine_ls_shift/su_mean 0.000
_refine_ls_structure_factor_coef Fsqd
_refine_ls_weighting_details 'calc w=1/[\s^2^(Fo^2^)+(0.0372P)^2^+42.6852P] where P=(Fo^2^+2Fc^2^)/3'
_refine_ls_weighting_scheme calc
_refine_ls_wR_factor_gt 0.1300
_refine_ls_wR_factor_ref 0.1361
_reflns_number_gt 8733
_reflns_number_total 10377
_reflns_threshold_expression >2sigma(I)
_cod_data_source_file ic6b01116_si_002.cif
_cod_data_source_block PbAc2_poly_alpha
_cod_depositor_comments
;
The following automatic conversions were performed:

data item '_symmetry_cell_setting' value 'Monoclinic' was changed to
'monoclinic' in accordance with the
/home/saulius/struct/COD-crude-data/automatic-downloads/DataCite-retrospective/ACS/depositions/lib/dictionaries/cif_core.dic
dictionary named 'cif_core.dic' version 2.4.2 last updated on
2011-04-26.

Automatic conversion script
Id: cif_fix_values 6909 2019-04-08 15:41:33Z antanas 
;
_cod_original_sg_symbol_H-M P21
_cod_database_code 4348337
_shelx_f_squared_multiplier 1.000

loop_
_symmetry_equiv_pos_as_xyz
'x, y, z'
'-x, y+1/2, -z'

loop_
_atom_site_label
_atom_site_type_symbol
_atom_site_fract_x
_atom_site_fract_y
_atom_site_fract_z
_atom_site_U_iso_or_equiv
_atom_site_adp_type
_atom_site_occupancy
_atom_site_symmetry_multiplicity
_atom_site_calc_flag
_atom_site_refinement_flags
C1 C 0.385(2) 0.428(3) 0.9706(7) 0.053(6) Uani 1 1 d .
C2 C 0.4404(19) 0.415(3) 1.0086(7) 0.061(7) Uani 1 1 d .
H2A H 0.3876 0.4207 1.0242 0.092 Uiso 1 1 calc R
H2B H 0.4896 0.5182 1.0137 0.092 Uiso 1 1 calc R
H2C H 0.4789 0.2987 1.0121 0.092 Uiso 1 1 calc R
C3 C 0.0427(15) 0.474(4) 0.9056(5) 0.049(6) Uani 1 1 d .
C4 C -0.0817(15) 0.495(4) 0.9009(7) 0.068(7) Uani 1 1 d .
H4A H -0.0998 0.6161 0.9092 0.103 Uiso 1 1 calc R
H4B H -0.1107 0.3986 0.9143 0.103 Uiso 1 1 calc R
H4C H -0.1112 0.4820 0.8763 0.103 Uiso 1 1 calc R
C5 C 0.1814(16) 0.488(3) 1.0706(5) 0.046(5) Uani 1 1 d .
C6 C 0.229(2) 0.500(5) 1.1089(7) 0.094(10) Uani 1 1 d .
H6A H 0.3054 0.5008 1.1112 0.141 Uiso 1 1 calc R
H6B H 0.2058 0.3936 1.1212 0.141 Uiso 1 1 calc R
H6C H 0.2047 0.6136 1.1188 0.141 Uiso 1 1 calc R
C7 C 0.4459(17) 0.336(4) 0.6929(6) 0.051(4) Uani 1 1 d .
C8 C 0.3275(19) 0.343(6) 0.6931(9) 0.099(10) Uani 1 1 d .
H8A H 0.3047 0.4719 0.6935 0.148 Uiso 1 1 calc R
H8B H 0.3111 0.2798 0.7138 0.148 Uiso 1 1 calc R
H8C H 0.2908 0.2825 0.6723 0.148 Uiso 1 1 calc R
C9 C -0.0584(18) 0.321(3) 1.1619(6) 0.051(4) Uani 1 1 d .
C10 C 0.012(3) 0.264(5) 1.1955(7) 0.091(10) Uani 1 1 d .
H10A H 0.0814 0.3193 1.1963 0.137 Uiso 1 1 calc R
H10B H 0.0182 0.1296 1.1962 0.137 Uiso 1 1 calc R
H10C H -0.0197 0.3064 1.2154 0.137 Uiso 1 1 calc R
C11 C -0.3384(14) 0.484(4) 1.0953(5) 0.039(5) Uani 1 1 d .
C12 C -0.4536(15) 0.504(5) 1.1041(6) 0.070(8) Uani 1 1 d .
H12A H -0.4929 0.3900 1.0979 0.105 Uiso 1 1 calc R
H12B H -0.4892 0.6067 1.0908 0.105 Uiso 1 1 calc R
H12C H -0.4502 0.5278 1.1290 0.105 Uiso 1 1 calc R
C13 C 0.1520(17) -0.050(4) 1.0061(7) 0.059(5) Uani 1 1 d .
C14 C 0.2705(16) -0.069(3) 1.0073(7) 0.059(5) Uani 1 1 d .
H14A H 0.3014 0.0534 1.0056 0.088 Uiso 1 1 calc R
H14B H 0.2846 -0.1456 0.9879 0.088 Uiso 1 1 calc R
H14C H 0.3015 -0.1264 1.0293 0.088 Uiso 1 1 calc R
C15 C 0.542(2) 0.444(4) 0.8623(6) 0.060(6) Uani 1 1 d .
C16 C 0.6053(16) 0.502(5) 0.8960(7) 0.078(9) Uani 1 1 d .
H16A H 0.5653 0.5922 0.9074 0.116 Uiso 1 1 calc R
H16B H 0.6715 0.5573 0.8918 0.116 Uiso 1 1 calc R
H16C H 0.6203 0.3940 0.9111 0.116 Uiso 1 1 calc R
C17 C 0.553(2) 0.801(4) 0.7945(6) 0.058(4) Uani 1 1 d .
C18 C 0.6684(19) 0.781(3) 0.7965(6) 0.058(4) Uani 1 1 d .
H18A H 0.7035 0.8903 0.8076 0.087 Uiso 1 1 calc R
H18B H 0.6858 0.7682 0.7730 0.087 Uiso 1 1 calc R
H18C H 0.6922 0.6714 0.8102 0.087 Uiso 1 1 calc R
C19 C 0.2155(17) 0.866(4) 0.7308(7) 0.067(7) Uani 1 1 d .
C20 C 0.1659(18) 0.889(6) 0.6933(7) 0.097(13) Uani 1 1 d .
H20A H 0.2211 0.9011 0.6788 0.145 Uiso 1 1 calc R
H20B H 0.1215 0.9989 0.6909 0.145 Uiso 1 1 calc R
H20C H 0.1228 0.7802 0.6859 0.145 Uiso 1 1 calc R
C21 C 0.2579(16) 0.297(4) 0.7995(6) 0.048(6) Uani 1 1 d .
C22 C 0.1478(17) 0.276(4) 0.8071(7) 0.059(6) Uani 1 1 d .
H22A H 0.1100 0.3923 0.8025 0.088 Uiso 1 1 calc R
H22B H 0.1500 0.2420 0.8316 0.088 Uiso 1 1 calc R
H22C H 0.1116 0.1789 0.7923 0.088 Uiso 1 1 calc R
C23 C 0.7756(17) 0.290(4) 0.7694(7) 0.055(6) Uani 1 1 d .
C24 C 0.816(2) 0.279(4) 0.8083(6) 0.073(8) Uani 1 1 d .
H24A H 0.7568 0.2872 0.8212 0.110 Uiso 1 1 calc R
H24B H 0.8647 0.3816 0.8151 0.110 Uiso 1 1 calc R
H24C H 0.8530 0.1622 0.8137 0.110 Uiso 1 1 calc R
C25 C 0.9867(16) 0.378(4) 0.6733(6) 0.060(7) Uani 1 1 d .
C26 C 1.0391(17) 0.386(6) 0.7110(7) 0.091(12) Uani 1 1 d .
H26A H 0.9851 0.3863 0.7261 0.136 Uiso 1 1 calc R
H26B H 1.0814 0.4981 0.7149 0.136 Uiso 1 1 calc R
H26C H 1.0845 0.2779 0.7163 0.136 Uiso 1 1 calc R
C27 C 0.7484(18) 0.838(4) 0.7032(5) 0.056(3) Uani 1 1 d .
C28 C 0.867(2) 0.832(6) 0.7063(10) 0.116(13) Uani 1 1 d .
H28A H 0.8941 0.9563 0.7040 0.174 Uiso 1 1 calc R
H28B H 0.8868 0.7531 0.6879 0.174 Uiso 1 1 calc R
H28C H 0.8970 0.7811 0.7290 0.174 Uiso 1 1 calc R
C29 C 0.4109(18) 0.822(4) 0.6261(6) 0.058(6) Uani 1 1 d .
C30 C 0.3706(19) 0.810(5) 0.5879(7) 0.080(9) Uani 1 1 d .
H30A H 0.4298 0.8173 0.5749 0.121 Uiso 1 1 calc R
H30B H 0.3220 0.9121 0.5811 0.121 Uiso 1 1 calc R
H30C H 0.3337 0.6927 0.5828 0.121 Uiso 1 1 calc R
C31 C 0.6313(14) 0.349(4) 0.6020(6) 0.048(5) Uani 1 1 d .
C32 C 0.5184(15) 0.336(5) 0.5983(7) 0.075(6) Uani 1 1 d .
H32A H 0.4867 0.4492 0.5877 0.113 Uiso 1 1 calc R
H32B H 0.4975 0.3189 0.6212 0.113 Uiso 1 1 calc R
H32C H 0.4942 0.2306 0.5834 0.113 Uiso 1 1 calc R
C33 C 0.641(2) 0.969(4) 0.5354(8) 0.071(7) Uani 1 1 d .
C34 C 0.5914(15) 1.030(5) 0.4984(7) 0.075(6) Uani 1 1 d .
H34A H 0.6466 1.0768 0.4860 0.113 Uiso 1 1 calc R
H34B H 0.5397 1.1275 0.4999 0.113 Uiso 1 1 calc R
H34C H 0.5565 0.9247 0.4857 0.113 Uiso 1 1 calc R
C35 C 0.9457(19) 0.843(4) 0.6062(6) 0.056(6) Uani 1 1 d .
C36 C 1.0582(19) 0.813(4) 0.6017(7) 0.070(7) Uani 1 1 d .
H36A H 1.0663 0.6886 0.5928 0.104 Uiso 1 1 calc R
H36B H 1.1039 0.8279 0.6241 0.104 Uiso 1 1 calc R
H36C H 1.0778 0.9035 0.5851 0.104 Uiso 1 1 calc R
C37 C 0.859(3) 0.855(5) 0.4357(7) 0.081(8) Uani 1 1 d .
C38 C 0.783(2) 0.807(5) 0.4013(7) 0.079(9) Uani 1 1 d .
H38A H 0.8216 0.7374 0.3858 0.118 Uiso 1 1 calc R
H38B H 0.7562 0.9215 0.3897 0.118 Uiso 1 1 calc R
H38C H 0.7241 0.7333 0.4067 0.118 Uiso 1 1 calc R
C39 C 1.1518(19) 1.005(5) 0.4961(6) 0.063(7) Uani 1 1 d .
C40 C 1.2671(19) 1.035(5) 0.4927(8) 0.093(10) Uani 1 1 d .
H40A H 1.2757 1.1571 0.4830 0.139 Uiso 1 1 calc R
H40B H 1.2892 0.9406 0.4774 0.139 Uiso 1 1 calc R
H40C H 1.3103 1.0254 0.5157 0.139 Uiso 1 1 calc R
O1 O 0.4399(13) 0.429(3) 0.9465(5) 0.088(7) Uani 1 1 d .
O2 O 0.2838(11) 0.435(3) 0.9646(4) 0.074(6) Uani 1 1 d .
O3 O 0.0754(15) 0.321(3) 0.8947(5) 0.079(6) Uani 1 1 d .
O4 O 0.0939(12) 0.606(2) 0.9164(4) 0.046(4) Uani 1 1 d .
O5 O 0.2456(13) 0.493(4) 1.0495(4) 0.084(6) Uani 1 1 d .
O6 O 0.0805(11) 0.485(3) 1.0608(4) 0.062(4) Uani 1 1 d .
O7 O 0.5052(13) 0.485(3) 0.6947(5) 0.071(4) Uani 1 1 d .
O8 O 0.4858(15) 0.188(3) 0.6879(5) 0.075(4) Uani 1 1 d .
O9 O -0.0109(19) 0.425(3) 1.1415(5) 0.096(7) Uani 1 1 d .
O10 O -0.1506(12) 0.272(3) 1.1555(5) 0.071(4) Uani 1 1 d .
O11 O -0.3107(14) 0.325(3) 1.0836(5) 0.075(4) Uani 1 1 d .
O12 O -0.2793(13) 0.611(2) 1.0988(5) 0.054(4) Uani 1 1 d .
O13 O 0.0984(18) -0.180(5) 1.0052(8) 0.120(9) Uani 1 1 d .
O14 O 0.1064(18) 0.108(4) 1.0045(7) 0.090(4) Uani 1 1 d .
O15 O 0.4446(15) 0.499(3) 0.8563(5) 0.090(4) Uani 1 1 d .
O16 O 0.5869(19) 0.347(3) 0.8412(5) 0.104(7) Uani 1 1 d .
O17 O 0.5148(14) 0.945(3) 0.8012(5) 0.065(4) Uani 1 1 d .
O18 O 0.4922(14) 0.659(3) 0.7823(5) 0.065(4) Uani 1 1 d .
O19 O 0.1638(11) 0.854(3) 0.7548(4) 0.076(5) Uani 1 1 d .
O20 O 0.3157(12) 0.846(3) 0.7367(5) 0.078(5) Uani 1 1 d .
O21 O 0.2899(14) 0.442(2) 0.7852(5) 0.063(5) Uani 1 1 d .
O22 O 0.3224(12) 0.159(3) 0.8071(5) 0.068(4) Uani 1 1 d .
O23 O 0.6790(13) 0.294(3) 0.7597(4) 0.071(5) Uani 1 1 d .
O24 O 0.8394(12) 0.298(4) 0.7481(5) 0.096(7) Uani 1 1 d .
O25 O 0.8840(13) 0.357(3) 0.6651(5) 0.075(4) Uani 1 1 d .
O26 O 1.0419(11) 0.385(3) 0.6489(5) 0.068(4) Uani 1 1 d .
O27 O 0.7089(14) 0.687(3) 0.7094(5) 0.075(4) Uani 1 1 d .
O28 O 0.6926(11) 0.976(3) 0.6951(4) 0.061(3) Uani 1 1 d .
O29 O 0.3544(13) 0.814(4) 0.6492(5) 0.095(7) Uani 1 1 d .
O30 O 0.5130(11) 0.831(3) 0.6376(4) 0.066(4) Uani 1 1 d .
O31 O 0.6857(14) 0.490(3) 0.5991(6) 0.085(5) Uani 1 1 d .
O32 O 0.6921(15) 0.214(3) 0.6134(6) 0.085(5) Uani 1 1 d .
O33 O 0.7369(14) 0.999(4) 0.5449(5) 0.099(5) Uani 1 1 d .
O34 O 0.5836(15) 0.903(3) 0.5543(6) 0.083(4) Uani 1 1 d .
O35 O 0.9048(15) 0.988(3) 0.6138(5) 0.083(4) Uani 1 1 d .
O36 O 0.8806(16) 0.701(4) 0.6003(6) 0.099(5) Uani 1 1 d .
O37 O 0.8078(18) 0.936(4) 0.4585(5) 0.105(5) Uani 1 1 d .
O38 O 0.9525(19) 0.801(4) 0.4404(5) 0.105(5) Uani 1 1 d .
O39 O 1.0857(14) 1.127(3) 0.4875(4) 0.064(5) Uani 1 1 d .
O40 O 1.1209(13) 0.848(4) 0.5095(4) 0.070(5) Uani 1 1 d .
Pb01 Pb 0.28103(7) 0.48098(13) 0.90003(2) 0.0479(2) Uani 1 1 d .
Pb02 Pb 0.10168(7) 0.46647(14) 0.99760(2) 0.0469(2) Uani 1 1 d .
Pb03 Pb -0.10645(8) 0.47095(14) 1.08690(3) 0.0556(3) Uani 1 1 d .
Pb04 Pb 0.49717(7) 0.83318(13) 0.70014(2) 0.0483(2) Uani 1 1 d .
Pb05 Pb 0.48872(8) 0.30205(14) 0.78612(3) 0.0565(3) Uani 1 1 d .
Pb06 Pb 0.31902(8) 0.79624(14) 0.80116(3) 0.0519(3) Uani 1 1 d .
PbO7 Pb 0.69874(7) 0.32998(13) 0.69527(2) 0.0468(2) Uani 1 1 d .
Pb08 Pb 0.88411(7) 0.34133(15) 0.60147(3) 0.0532(2) Uani 1 1 d .
Pb09 Pb 0.69711(8) 0.85746(16) 0.60918(3) 0.0587(3) Uani 1 1 d .
Pb10 Pb 0.92193(8) 0.99835(18) 0.51014(3) 0.0626(3) Uani 1 1 d .

loop_
_atom_site_aniso_label
_atom_site_aniso_U_11
_atom_site_aniso_U_22
_atom_site_aniso_U_33
_atom_site_aniso_U_23
_atom_site_aniso_U_13
_atom_site_aniso_U_12
C1 0.074(15) 0.022(12) 0.072(16) 0.005(10) 0.036(13) 0.011(11)
C2 0.073(15) 0.039(16) 0.081(18) 0.008(11) 0.040(14) 0.010(11)
C3 0.032(9) 0.075(18) 0.043(11) -0.007(12) 0.014(8) -0.019(13)
C4 0.030(10) 0.065(17) 0.108(19) -0.005(16) 0.006(10) 0.003(12)
C5 0.051(11) 0.038(13) 0.049(11) -0.005(10) 0.003(9) 0.002(11)
C6 0.12(2) 0.08(2) 0.072(17) -0.016(16) -0.013(15) -0.05(2)
C7 0.063(9) 0.028(9) 0.067(9) -0.016(8) 0.028(7) 0.000(8)
C8 0.057(14) 0.10(3) 0.14(3) -0.01(2) 0.027(15) 0.025(19)
C9 0.063(9) 0.028(9) 0.067(9) -0.016(8) 0.028(7) 0.000(8)
C10 0.14(3) 0.07(2) 0.069(18) 0.011(14) 0.015(17) 0.02(2)
C11 0.034(9) 0.055(15) 0.032(9) 0.012(10) 0.012(7) 0.005(12)
C12 0.037(10) 0.12(2) 0.061(14) 0.004(16) 0.026(10) -0.021(15)
C13 0.043(8) 0.045(11) 0.090(12) 0.031(9) 0.017(8) -0.016(8)
C14 0.043(8) 0.045(11) 0.090(12) 0.031(9) 0.017(8) -0.016(8)
C15 0.077(16) 0.041(14) 0.057(14) -0.002(11) -0.006(12) -0.004(13)
C16 0.037(11) 0.12(3) 0.079(17) -0.023(18) 0.020(10) 0.011(16)
C17 0.085(11) 0.032(9) 0.060(10) -0.011(7) 0.020(9) -0.005(10)
C18 0.085(11) 0.032(9) 0.060(10) -0.011(7) 0.020(9) -0.005(10)
C19 0.046(12) 0.068(18) 0.088(18) 0.021(15) 0.019(12) 0.023(13)
C20 0.049(13) 0.16(4) 0.075(18) 0.023(19) 0.000(12) 0.040(18)
C21 0.038(10) 0.046(15) 0.067(13) -0.005(11) 0.026(9) 0.025(11)
C22 0.055(13) 0.039(14) 0.089(17) -0.009(12) 0.033(12) -0.019(11)
C23 0.035 0.044(14) 0.087(16) 0.008(12) 0.016(11) 0.008(10)
C24 0.102(19) 0.047(15) 0.079(18) -0.016(12) 0.042(15) -0.031(14)
C25 0.034(10) 0.076(19) 0.069(15) 0.002(13) 0.002(10) -0.022(12)
C26 0.034(11) 0.16(4) 0.075(17) 0.004(18) 0.004(11) -0.014(16)
C27 0.066 0.067 0.033(9) 0.001(11) 0.002(9) -0.053(11)
C28 0.068(17) 0.09(3) 0.19(4) 0.05(3) 0.003(19) 0.02(2)
C29 0.062(14) 0.047(16) 0.074(15) 0.013(13) 0.034(12) -0.002(13)
C30 0.059(14) 0.10(3) 0.088(19) 0.030(18) 0.023(13) 0.012(16)
C31 0.026(9) 0.046(13) 0.072(13) 0.000(12) 0.013(8) 0.021(11)
C32 0.026(7) 0.105(18) 0.092(13) -0.007(13) 0.001(7) -0.009(9)
C33 0.076(16) 0.051(16) 0.10(2) 0.003(15) 0.047(15) -0.010(15)
C34 0.026(7) 0.105(18) 0.092(13) -0.007(13) 0.001(7) -0.009(9)
C35 0.069(14) 0.035(13) 0.059 -0.002(12) -0.005(10) -0.023(14)
C36 0.079(16) 0.040(16) 0.098(18) -0.009(13) 0.035(14) -0.017(13)
C37 0.14(2) 0.065 0.060(15) 0.009(15) 0.066(17) 0.03(2)
C38 0.072(16) 0.10(3) 0.076(17) 0.000(17) 0.048(14) -0.008(17)
C39 0.055(13) 0.09(2) 0.042(12) -0.010(13) -0.001(10) -0.021(16)
C40 0.059(15) 0.10(3) 0.12(2) 0.03(2) 0.022(15) 0.014(17)
O1 0.063(10) 0.13(2) 0.080(13) 0.001(11) 0.034(9) 0.010(11)
O2 0.039(7) 0.14(2) 0.043(8) 0.036(9) 0.004(6) 0.015(10)
O3 0.086(12) 0.039(12) 0.112(14) -0.005(11) 0.015(10) 0.032(11)
O4 0.053(8) 0.018(8) 0.069(10) -0.002(6) 0.014(7) -0.006(7)
O5 0.061(9) 0.124(18) 0.068(11) -0.008(13) 0.014(8) -0.019(13)
O6 0.052(8) 0.083(13) 0.053(8) -0.004(9) 0.014(7) -0.028(10)
O7 0.053(6) 0.060(8) 0.096(9) -0.023(7) -0.005(6) 0.008(6)
O8 0.074(8) 0.040(8) 0.116(11) -0.008(7) 0.031(7) 0.006(7)
O9 0.151(18) 0.081(15) 0.071(12) 0.007(10) 0.060(12) -0.019(13)
O10 0.053(6) 0.060(8) 0.096(9) -0.023(7) -0.005(6) 0.008(6)
O11 0.074(8) 0.040(8) 0.116(11) -0.008(7) 0.031(7) 0.006(7)
O12 0.073(10) 0.012(8) 0.087(12) -0.007(7) 0.040(9) -0.007(7)
O13 0.078(13) 0.08(2) 0.21(3) 0.017(19) 0.042(15) -0.015(14)
O14 0.090(9) 0.064(10) 0.122(12) 0.029(9) 0.033(8) -0.005(8)
O15 0.090(9) 0.064(10) 0.122(12) 0.029(9) 0.033(8) -0.005(8)
O16 0.17(2) 0.070(13) 0.083(13) 0.003(12) 0.048(13) 0.050(16)
O17 0.062(7) 0.037(7) 0.097(10) 0.000(6) 0.023(7) 0.010(6)
O18 0.062(7) 0.037(7) 0.097(10) 0.000(6) 0.023(7) 0.010(6)
O19 0.050(8) 0.108(15) 0.071(10) 0.002(11) 0.013(8) -0.015(11)
O20 0.061(9) 0.090(15) 0.089(12) -0.016(12) 0.029(8) 0.027(11)
O21 0.068(10) 0.040(10) 0.086(12) 0.009(9) 0.026(9) -0.008(9)
O22 0.040(6) 0.074(10) 0.097(9) 0.008(7) 0.030(6) 0.002(6)
O23 0.073(11) 0.068(13) 0.078(11) 0.015(10) 0.033(9) 0.003(10)
O24 0.039(8) 0.16(2) 0.093(13) -0.007(15) 0.030(8) 0.001(12)
O25 0.063(7) 0.068(9) 0.102(9) 0.002(8) 0.032(6) 0.021(7)
O26 0.040(6) 0.074(10) 0.097(9) 0.008(7) 0.030(6) 0.002(6)
O27 0.063(7) 0.068(9) 0.102(9) 0.002(8) 0.032(6) 0.021(7)
O28 0.051(8) 0.027(8) 0.097 0.003(8) -0.012(8) -0.006(8)
O29 0.066 0.16(2) 0.066(10) 0.031(14) 0.024(8) 0.023(14)
O30 0.048(8) 0.073(12) 0.082(10) -0.021(10) 0.032(7) -0.015(10)
O31 0.054(6) 0.058(9) 0.153(14) -0.001(10) 0.041(8) -0.005(8)
O32 0.054(6) 0.058(9) 0.153(14) -0.001(10) 0.041(8) -0.005(8)
O33 0.064(8) 0.125(14) 0.109(11) 0.000(10) 0.018(7) 0.016(10)
O34 0.084(8) 0.065(10) 0.104(10) 0.000(8) 0.032(8) -0.005(8)
O35 0.084(8) 0.065(10) 0.104(10) 0.000(8) 0.032(8) -0.005(8)
O36 0.064(8) 0.125(14) 0.109(11) 0.000(10) 0.018(7) 0.016(10)
O37 0.125(12) 0.114(14) 0.073(9) -0.013(8) 0.003(8) 0.012(11)
O38 0.125(12) 0.114(14) 0.073(9) -0.013(8) 0.003(8) 0.012(11)
O39 0.058(10) 0.063(13) 0.062(10) -0.017(8) -0.016(8) -0.004(9)
O40 0.057(9) 0.080(14) 0.069(10) 0.011(11) 0.000(7) 0.000(11)
Pb01 0.0434(4) 0.0406(6) 0.0632(6) 0.0022(5) 0.0191(4) -0.0009(5)
Pb02 0.0458(4) 0.0384(6) 0.0593(5) -0.0003(4) 0.0168(4) 0.0025(5)
Pb03 0.0526(5) 0.0423(6) 0.0769(6) -0.0077(5) 0.0260(4) -0.0080(5)
Pb04 0.0470(4) 0.0374(5) 0.0634(5) -0.0033(5) 0.0177(4) 0.0013(5)
Pb05 0.0556(6) 0.0455(6) 0.0725(6) 0.0089(5) 0.0232(5) 0.0113(5)
Pb06 0.0526(5) 0.0380(6) 0.0682(6) 0.0013(4) 0.0185(4) -0.0023(4)
PbO7 0.0482(4) 0.0334(5) 0.0621(5) -0.0029(4) 0.0190(3) -0.0020(4)
Pb08 0.0483(4) 0.0514(6) 0.0628(5) -0.0043(5) 0.0176(4) 0.0035(5)
Pb09 0.0507(5) 0.0490(6) 0.0817(6) -0.0136(6) 0.0268(4) -0.0103(5)
Pb10 0.0547(5) 0.0472(7) 0.0888(8) 0.0056(5) 0.0200(5) 0.0057(5)

loop_
_atom_type_symbol
_atom_type_description
_atom_type_scat_dispersion_real
_atom_type_scat_dispersion_imag
_atom_type_scat_source
C C 0.0181 0.0091 'International Tables Vol C Tables 4.2.6.8 and 6.1.1.4'
H H 0.0000 0.0000 'International Tables Vol C Tables 4.2.6.8 and 6.1.1.4'
O O 0.0492 0.0322 'International Tables Vol C Tables 4.2.6.8 and 6.1.1.4'
Pb Pb -4.0753 8.5060 'International Tables Vol C Tables 4.2.6.8 and 6.1.1.4'

loop_
_exptl_crystal_face_index_h
_exptl_crystal_face_index_k
_exptl_crystal_face_index_l
_exptl_crystal_face_perp_dist
-1.00 -2.00 1.00 0.0590
1.00 0.00 2.00 0.0020
-1.00 0.00 -2.00 0.0140
-1.00 0.00 2.00 0.0700
1.00 0.00 -2.00 0.0180
0.00 1.00 -1.00 0.0800

loop_
_geom_angle_atom_site_label_1
_geom_angle_atom_site_label_2
_geom_angle_atom_site_label_3
_geom_angle
_geom_angle_site_symmetry_1
_geom_angle_site_symmetry_3
O1 C1 O2 122(2) . .
O1 C1 C2 119(2) . .
O2 C1 C2 118.5(19) . .
O1 C1 Pb01 61.3(14) . .
O2 C1 Pb01 61.1(12) . .
C2 C1 Pb01 175.9(15) . .
O4 C3 O3 127.9(19) . .
O4 C3 C4 117(2) . .
O3 C3 C4 115(2) . .
O5 C5 O6 122.8(19) . .
O5 C5 C6 116(2) . .
O6 C5 C6 121(2) . .
O5 C5 Pb02 61.5(11) . .
O6 C5 Pb02 61.4(10) . .
C6 C5 Pb02 177.5(18) . .
O8 C7 O7 118(2) . .
O8 C7 C8 118(3) . .
O7 C7 C8 123(2) . .
O10 C9 O9 125(3) . .
O10 C9 C10 121(2) . .
O9 C9 C10 114(2) . .
O12 C11 O11 121.2(17) . .
O12 C11 C12 120(2) . .
O11 C11 C12 118(2) . .
O13 C13 O14 117(2) . .
O13 C13 C14 121(3) . .
O14 C13 C14 122(2) . .
O16 C15 O15 125(2) . .
O16 C15 C16 119(2) . .
O15 C15 C16 117(2) . .
O17 C17 O18 121(3) . .
O17 C17 C18 121(2) . .
O18 C17 C18 118(2) . .
O19 C19 O20 120(2) . .
O19 C19 C20 123(2) . .
O20 C19 C20 117(2) . .
O19 C19 Pb06 59.5(13) . .
O20 C19 Pb06 60.6(13) . .
C20 C19 Pb06 175(2) . .
O21 C21 O22 119.3(19) . .
O21 C21 C22 123(2) . .
O22 C21 C22 118(2) . .
O23 C23 O24 121(2) . .
O23 C23 C24 118(2) . .
O24 C23 C24 120(2) . .
O23 C23 PbO7 61.8(13) . .
O24 C23 PbO7 59.8(13) . .
C24 C23 PbO7 177.2(18) . .
O26 C25 O25 118(2) . .
O26 C25 C26 120.4(19) . .
O25 C25 C26 121(2) . .
O26 C25 Pb08 60.5(12) . .
O25 C25 Pb08 57.9(12) . .
C26 C25 Pb08 177(2) . .
O28 C27 O27 121(2) . .
O28 C27 C28 125(2) . .
O27 C27 C28 113(3) . .
O29 C29 O30 115(2) . .
O29 C29 C30 124(2) . .
O30 C29 C30 120.7(19) . .
O31 C31 O32 109.5(17) . .
O31 C31 C32 128(3) . .
O32 C31 C32 122(3) . .
O34 C33 O33 123(3) . .
O34 C33 C34 118(3) . .
O33 C33 C34 118(2) . .
O35 C35 O36 115(2) . .
O35 C35 C36 127(2) . .
O36 C35 C36 117(3) . .
O38 C37 O37 127(3) . .
O38 C37 C38 121(2) . .
O37 C37 C38 112(3) . .
O39 C39 O40 119(2) . .
O39 C39 C40 121(3) . .
O40 C39 C40 120(3) . .
C1 O1 Pb01 92.9(16) . .
C1 O2 Pb01 92.4(13) . .
C3 O3 Pb03 141.6(17) . 2_547
C3 O4 Pb03 144.2(16) . 2_557
C3 O4 Pb01 96.3(13) . .
Pb03 O4 Pb01 104.8(5) 2_557 .
C5 O5 Pb02 92.7(13) . .
C5 O6 Pb02 91.8(12) . .
C5 O6 Pb03 141.7(13) . .
Pb02 O6 Pb03 126.3(6) . .
C7 O7 Pb04 142.1(14) . .
C7 O7 PbO7 100.4(14) . .
Pb04 O7 PbO7 117.4(7) . .
C7 O8 Pb04 148.2(17) . 1_545
C9 O9 Pb03 114.1(18) . .
C11 O11 Pb01 143.1(15) . 2_547
C11 O11 Pb03 87.6(13) . .
Pb01 O11 Pb03 104.5(6) 2_547 .
C11 O12 Pb03 103.3(13) . .
C11 O12 Pb01 140.3(15) . 2_557
Pb03 O12 Pb01 114.2(6) . 2_557
C13 O13 Pb02 142(2) . 1_545
C13 O13 Pb02 104(2) . 2_547
Pb02 O13 Pb02 114.0(9) 1_545 2_547
C13 O14 Pb02 153.7(17) . .
C15 O16 Pb05 115.6(18) . .
C17 O17 Pb05 146.9(17) . 1_565
C17 O17 Pb06 93.8(17) . .
Pb05 O17 Pb06 107.4(6) 1_565 .
C17 O18 Pb05 139.7(16) . .
C17 O18 Pb06 95.0(15) . .
Pb05 O18 Pb06 109.6(7) . .
C19 O19 Pb06 95.4(14) . .
C19 O20 Pb06 93.2(15) . .
C21 O21 Pb06 137.2(15) . .
C21 O21 Pb05 93.0(13) . .
Pb06 O21 Pb05 104.9(6) . .
C21 O22 Pb05 98.6(15) . .
C21 O22 Pb06 137.9(16) . 1_545
Pb05 O22 Pb06 111.7(7) . 1_545
C23 O23 PbO7 93.1(14) . .
C23 O23 Pb05 141.1(16) . .
PbO7 O23 Pb05 125.6(7) . .
C23 O24 PbO7 94.8(14) . .
C25 O25 Pb08 95.3(13) . .
C25 O26 Pb08 93.6(12) . .
C27 O27 PbO7 146.0(17) . .
C27 O28 PbO7 142.0(13) . 1_565
C27 O28 Pb04 100.1(13) . .
PbO7 O28 Pb04 113.8(6) 1_565 .
C29 O29 Pb04 97.6(16) . .
C29 O30 Pb04 96.0(12) . .
C29 O30 Pb09 137.2(14) . .
Pb04 O30 Pb09 126.8(6) . .
C31 O31 Pb09 144.3(15) . .
C31 O31 Pb08 101.7(15) . .
Pb09 O31 Pb08 110.7(7) . .
C31 O32 Pb09 139.2(18) . 1_545
C31 O32 Pb08 101.5(15) . .
Pb09 O32 Pb08 107.0(7) 1_545 .
C33 O34 Pb09 104.5(19) . .
C35 O35 Pb08 145.9(18) . 1_565
C35 O36 Pb08 139.9(18) . .
C35 O36 Pb09 101.1(19) . .
Pb08 O36 Pb09 115.6(9) . .
C37 O37 Pb10 111(2) . .
C39 O39 Pb10 102.1(17) . .
C39 O39 Pb10 137.2(16) . 2_756
Pb10 O39 Pb10 108.3(7) . 2_756
C39 O40 Pb10 138.7(16) . 2_746
C39 O40 Pb10 90.0(17) . .
Pb10 O40 Pb10 103.0(6) 2_746 .
O2 Pb01 O1 52.3(5) . .
O2 Pb01 O11 84.4(7) . 2_557
O1 Pb01 O11 84.0(7) . 2_557
O2 Pb01 O12 81.4(6) . 2_547
O1 Pb01 O12 81.2(7) . 2_547
O11 Pb01 O12 163.9(6) 2_557 2_547
O2 Pb01 O4 71.8(5) . .
O1 Pb01 O4 121.5(5) . .
O11 Pb01 O4 74.0(5) 2_557 .
O12 Pb01 O4 108.5(5) 2_547 .
O2 Pb01 C1 26.5(5) . .
O1 Pb01 C1 25.8(6) . .
O11 Pb01 C1 82.2(6) 2_557 .
O12 Pb01 C1 81.7(6) 2_547 .
O4 Pb01 C1 96.6(6) . .
O6 Pb02 O5 52.6(5) . .
O6 Pb02 O14 87.5(7) . .
O5 Pb02 O14 89.4(9) . .
O6 Pb02 O13 80.1(8) . 1_565
O5 Pb02 O13 81.8(9) . 1_565
O14 Pb02 O13 167.5(8) . 1_565
O6 Pb02 O13 79.5(7) . 2_557
O5 Pb02 O13 128.4(8) . 2_557
O14 Pb02 O13 68.3(9) . 2_557
O13 Pb02 O13 110.7(7) 1_565 2_557
O6 Pb02 C5 26.8(5) . .
O5 Pb02 C5 25.9(5) . .
O14 Pb02 C5 87.4(8) . .
O13 Pb02 C5 80.8(9) 1_565 .
O13 Pb02 C5 104.2(8) 2_557 .
O9 Pb03 O12 104.1(7) . .
O9 Pb03 O4 82.7(6) . 2_547
O12 Pb03 O4 117.8(5) . 2_547
O9 Pb03 O3 81.6(7) . 2_557
O12 Pb03 O3 70.6(6) . 2_557
O4 Pb03 O3 163.7(6) 2_547 2_557
O9 Pb03 O6 88.6(6) . .
O12 Pb03 O6 152.6(6) . .
O4 Pb03 O6 87.5(6) 2_547 .
O3 Pb03 O6 87.8(6) 2_557 .
O9 Pb03 O11 110.3(7) . .
O12 Pb03 O11 47.5(5) . .
O4 Pb03 O11 71.8(5) 2_547 .
O3 Pb03 O11 118.1(6) 2_557 .
O6 Pb03 O11 149.2(5) . .
O30 Pb04 O29 51.6(5) . .
O30 Pb04 O7 84.3(7) . .
O29 Pb04 O7 85.0(8) . .
O30 Pb04 O8 80.6(7) . 1_565
O29 Pb04 O8 84.1(9) . 1_565
O7 Pb04 O8 164.8(6) . 1_565
O30 Pb04 O28 73.5(5) . .
O29 Pb04 O28 122.2(6) . .
O7 Pb04 O28 108.6(5) . .
O8 Pb04 O28 69.1(6) 1_565 .
O16 Pb05 O18 84.3(8) . .
O16 Pb05 O22 96.9(8) . .
O18 Pb05 O22 115.8(6) . .
O16 Pb05 O17 84.3(7) . 1_545
O18 Pb05 O17 168.4(7) . 1_545
O22 Pb05 O17 68.1(6) . 1_545
O16 Pb05 O21 109.2(6) . .
O18 Pb05 O21 69.9(6) . .
O22 Pb05 O21 49.1(6) . .
O17 Pb05 O21 116.5(5) 1_545 .
O16 Pb05 O23 87.9(7) . .
O18 Pb05 O23 88.6(6) . .
O22 Pb05 O23 155.4(7) . .
O17 Pb05 O23 88.5(6) 1_545 .
O21 Pb05 O23 150.3(5) . .
O19 Pb06 O20 51.3(5) . .
O19 Pb06 O22 84.1(7) . 1_565
O20 Pb06 O22 86.8(7) . 1_565
O19 Pb06 O18 118.2(6) . .
O20 Pb06 O18 70.2(6) . .
O22 Pb06 O18 113.3(5) 1_565 .
O19 Pb06 O21 85.8(7) . .
O20 Pb06 O21 85.7(7) . .
O22 Pb06 O21 169.8(6) 1_565 .
O18 Pb06 O21 70.5(6) . .
O19 Pb06 O17 124.2(6) . .
O20 Pb06 O17 79.5(6) . .
O22 Pb06 O17 66.7(5) 1_565 .
O18 Pb06 O17 48.3(6) . .
O21 Pb06 O17 118.6(5) . .
O19 Pb06 C19 25.1(5) . .
O20 Pb06 C19 26.2(5) . .
O22 Pb06 C19 84.7(8) 1_565 .
O18 Pb06 C19 94.9(6) . .
O21 Pb06 C19 85.5(8) . .
O17 Pb06 C19 102.6(7) . .
O24 PbO7 O28 85.9(8) . 1_545
O24 PbO7 O23 50.6(5) . .
O28 PbO7 O23 83.9(6) 1_545 .
O24 PbO7 O27 85.1(8) . .
O28 PbO7 O27 168.3(6) 1_545 .
O23 PbO7 O27 84.6(6) . .
O24 PbO7 O7 125.5(6) . .
O28 PbO7 O7 112.7(6) 1_545 .
O23 PbO7 O7 79.7(6) . .
O27 PbO7 O7 67.2(6) . .
O24 PbO7 C23 25.4(5) . .
O28 PbO7 C23 84.8(6) 1_545 .
O23 PbO7 C23 25.1(5) . .
O27 PbO7 C23 83.9(7) . .
O7 PbO7 C23 102.5(6) . .
O25 Pb08 O26 52.7(5) . .
O25 Pb08 O35 82.9(7) . 1_545
O26 Pb08 O35 86.7(6) . 1_545
O25 Pb08 O36 88.3(7) . .
O26 Pb08 O36 84.1(7) . .
O35 Pb08 O36 170.0(7) 1_545 .
O25 Pb08 O32 72.8(7) . .
O26 Pb08 O32 123.8(6) . .
O35 Pb08 O32 73.0(6) 1_545 .
O36 Pb08 O32 109.0(7) . .
O25 Pb08 O31 82.6(6) . .
O26 Pb08 O31 127.2(6) . .
O35 Pb08 O31 117.2(6) 1_545 .
O36 Pb08 O31 66.1(6) . .
O32 Pb08 O31 44.4(6) . .
O25 Pb08 C25 26.8(5) . .
O26 Pb08 C25 25.9(5) . .
O35 Pb08 C25 84.0(8) 1_545 .
O36 Pb08 C25 86.0(8) . .
O32 Pb08 C25 98.8(7) . .
O31 Pb08 C25 105.9(7) . .
O34 Pb09 O32 84.3(7) . 1_565
O34 Pb09 O36 111.4(7) . .
O32 Pb09 O36 117.4(8) 1_565 .
O34 Pb09 O31 89.7(7) . .
O32 Pb09 O31 174.0(7) 1_565 .
O36 Pb09 O31 66.0(8) . .
O34 Pb09 O30 85.8(6) . .
O32 Pb09 O30 90.7(6) 1_565 .
O36 Pb09 O30 147.6(8) . .
O31 Pb09 O30 87.7(6) . .
O37 Pb10 O39 102.2(7) . .
O37 Pb10 O40 82.2(7) . 2_756
O39 Pb10 O40 72.7(6) . 2_756
O37 Pb10 O39 79.3(7) . 2_746
O39 Pb10 O39 114.2(5) . 2_746
O40 Pb10 O39 161.3(5) 2_756 2_746
O37 Pb10 O40 111.7(7) . .
O39 Pb10 O40 48.7(7) . .
O40 Pb10 O40 121.1(6) 2_756 .
O39 Pb10 O40 69.3(6) 2_746 .

loop_
_geom_bond_atom_site_label_1
_geom_bond_atom_site_label_2
_geom_bond_distance
_geom_bond_site_symmetry_2
C1 O1 1.24(3) .
C1 O2 1.26(3) .
C1 C2 1.51(4) .
C1 Pb01 2.83(3) .
C3 O4 1.18(3) .
C3 O3 1.26(4) .
C3 C4 1.56(3) .
C5 O5 1.23(2) .
C5 O6 1.27(2) .
C5 C6 1.49(3) .
C5 Pb02 2.816(19) .
C7 O8 1.20(3) .
C7 O7 1.29(3) .
C7 C8 1.50(3) .
C9 O10 1.20(3) .
C9 O9 1.29(3) .
C9 C10 1.50(4) .
C11 O12 1.17(3) .
C11 O11 1.28(3) .
C11 C12 1.55(2) .
C13 O13 1.14(4) .
C13 O14 1.26(4) .
C13 C14 1.49(3) .
C15 O16 1.26(3) .
C15 O15 1.28(3) .
C15 C16 1.46(3) .
C17 O17 1.18(3) .
C17 O18 1.31(3) .
C17 C18 1.45(3) .
C19 O19 1.21(3) .
C19 O20 1.26(2) .
C19 C20 1.48(3) .
C19 Pb06 2.84(3) .
C21 O21 1.26(3) .
C21 O22 1.28(3) .
C21 C22 1.47(3) .
C23 O23 1.22(2) .
C23 O24 1.23(3) .
C23 C24 1.50(3) .
C23 PbO7 2.86(2) .
C25 O26 1.25(3) .
C25 O25 1.29(2) .
C25 C26 1.49(3) .
C25 Pb08 2.86(2) .
C27 O28 1.22(3) .
C27 O27 1.22(3) .
C27 C28 1.48(3) .
C29 O29 1.22(2) .
C29 O30 1.30(3) .
C29 C30 1.47(3) .
C31 O31 1.23(3) .
C31 O32 1.26(3) .
C31 C32 1.41(2) .
C33 O34 1.20(3) .
C33 O33 1.23(3) .
C33 C34 1.52(4) .
C35 O35 1.21(4) .
C35 O36 1.30(4) .
C35 C36 1.47(3) .
C37 O38 1.23(3) .
C37 O37 1.30(3) .
C37 C38 1.54(4) .
C39 O39 1.22(4) .
C39 O40 1.31(4) .
C39 C40 1.49(3) .
O1 Pb01 2.488(19) .
O2 Pb01 2.483(14) .
O3 Pb03 2.60(2) 2_547
O4 Pb03 2.605(14) 2_557
O4 Pb01 2.687(15) .
O5 Pb02 2.477(16) .
O6 Pb02 2.475(14) .
O6 Pb03 2.702(13) .
O7 Pb04 2.49(2) .
O7 PbO7 2.677(17) .
O8 Pb04 2.567(19) 1_545
O9 Pb03 2.26(2) .
O11 Pb01 2.54(2) 2_547
O11 Pb03 2.762(18) .
O12 Pb03 2.503(15) .
O12 Pb01 2.633(15) 2_557
O13 Pb02 2.54(4) 1_545
O13 Pb02 2.72(3) 2_547
O14 Pb02 2.56(2) .
O16 Pb05 2.29(2) .
O17 Pb05 2.611(19) 1_565
O17 Pb06 2.688(18) .
O18 Pb05 2.547(18) .
O18 Pb06 2.596(17) .
O19 Pb06 2.460(16) .
O20 Pb06 2.481(18) .
O21 Pb06 2.606(18) .
O21 Pb05 2.694(17) .
O22 Pb05 2.570(16) .
O22 Pb06 2.59(2) 1_545
O23 PbO7 2.525(16) .
O23 Pb05 2.748(15) .
O24 PbO7 2.481(18) .
O25 Pb08 2.433(18) .
O26 Pb08 2.493(17) .
O27 PbO7 2.59(2) .
O28 PbO7 2.519(19) 1_565
O28 Pb04 2.702(15) .
O29 Pb04 2.439(18) .
O30 Pb04 2.428(15) .
O30 Pb09 2.721(13) .
O31 Pb09 2.64(2) .
O31 Pb08 2.707(18) .
O32 Pb09 2.54(2) 1_545
O32 Pb08 2.692(17) .
O34 Pb09 2.37(2) .
O35 Pb08 2.56(2) 1_565
O36 Pb08 2.56(3) .
O36 Pb09 2.64(2) .
O37 Pb10 2.30(2) .
O39 Pb10 2.534(18) .
O39 Pb10 2.64(2) 2_756
O40 Pb10 2.63(2) 2_746
O40 Pb10 2.732(18) .
Pb01 O11 2.54(2) 2_557
Pb01 O12 2.633(15) 2_547
Pb02 O13 2.54(4) 1_565
Pb02 O13 2.72(3) 2_557
Pb03 O4 2.605(15) 2_547
Pb03 O3 2.60(2) 2_557
Pb04 O8 2.567(19) 1_565
Pb05 O17 2.611(19) 1_545
Pb06 O22 2.59(2) 1_565
PbO7 O28 2.519(19) 1_545
Pb08 O35 2.56(2) 1_545
Pb09 O32 2.54(2) 1_565
Pb10 O40 2.63(2) 2_756
Pb10 O39 2.64(2) 2_746
